data_7249575
loop_
_publ_author_name
'Ding, Wenyu'
'Tang, Xinyu'
'Jin, Sheng'
'Li, Zhao'
'Xu, Dongwei'
'Kang, Xiaomin'
'Liu, Zhiliang'

_publ_section_title
;
 High-efficient green catalytic conversion for waste CS2 by non-noble
 metal cage-based MOFs: An access to high-valued thiazolidine-2-thione
;
_journal_name_full 'Green Chemistry'
_journal_paper_doi 10.1039/D4GC04541F
_journal_year 2024
_chemical_formula_moiety 'C44 H26 Co3 N4 O13, 4[C3H7NO], 5[CH4O]'
_chemical_formula_sum 'C61 H73.97 Co3 N8 O22'
_chemical_formula_weight 1448.04
_space_group_crystal_system hexagonal
_space_group_IT_number 194
_space_group_name_Hall '-P 6c 2c'
_space_group_name_H-M_alt 'P 63/m m c'
_atom_sites_solution_hydrogens mixed
_audit_block_doi 10.5517/ccdc.csd.cc2jfywt
_audit_creation_date 2024-03-03
_audit_creation_method
;
Olex2 1.5
(compiled 2024.02.16 svn.r378c4104 for OlexSys, GUI svn.r6928)
;
_audit_update_record
;
2024-03-03 deposited with the CCDC.	2024-11-12 downloaded from the CCDC.
;
_cell_angle_alpha 90
_cell_angle_beta 90
_cell_angle_gamma 120
_cell_formula_units_Z 2
_cell_length_a 17.0841(8)
_cell_length_b 17.0841(8)
_cell_length_c 14.9800(9)
_cell_measurement_reflns_used 2891
_cell_measurement_temperature 296.15
_cell_measurement_theta_max 22.17
_cell_measurement_theta_min 2.38
_cell_volume 3786.4(3)
_computing_cell_refinement 'SAINT V8.38A (Bruker, 2018)'
_computing_data_reduction 'SAINT V8.38A (Bruker, 2018)'
_computing_molecular_graphics 'Olex2 1.5 (Dolomanov et al., 2009)'
_computing_publication_material 'Olex2 1.5 (Dolomanov et al., 2009)'
_computing_structure_refinement 'SHELXL 2018/3 (Sheldrick, 2015)'
_computing_structure_solution 'SHELXT 2014/5 (Sheldrick, 2014)'
_diffrn_ambient_temperature 296.15
_diffrn_measured_fraction_theta_full 0.997
_diffrn_measured_fraction_theta_max 0.996
_diffrn_measurement_device_type 'Bruker APEX-II CCD'
_diffrn_measurement_method '\f and \w scans'
_diffrn_radiation_type MoK\a
_diffrn_radiation_wavelength 0.71073
_diffrn_reflns_av_R_equivalents 0.0977
_diffrn_reflns_av_unetI/netI 0.0354
_diffrn_reflns_Laue_measured_fraction_full 0.997
_diffrn_reflns_Laue_measured_fraction_max 0.996
_diffrn_reflns_limit_h_max 21
_diffrn_reflns_limit_h_min -22
_diffrn_reflns_limit_k_max 22
_diffrn_reflns_limit_k_min -12
_diffrn_reflns_limit_l_max 18
_diffrn_reflns_limit_l_min -19
_diffrn_reflns_number 26348
_diffrn_reflns_point_group_measured_fraction_full 0.997
_diffrn_reflns_point_group_measured_fraction_max 0.996
_diffrn_reflns_theta_full 25.242
_diffrn_reflns_theta_max 28.391
_diffrn_reflns_theta_min 2.384
_diffrn_source_current 30.0
_diffrn_source_power 1.5
_diffrn_source_voltage 50.0
_diffrn_standards_number 0
_exptl_absorpt_coefficient_mu 0.721
_exptl_absorpt_correction_T_max 0.7457
_exptl_absorpt_correction_T_min 0.6507
_exptl_absorpt_correction_type none
_exptl_absorpt_process_details
;
SADABS-2016/2 (Bruker,2016/2) was used for absorption correction.
wR2(int) was 0.0685 before and 0.0615 after correction.
The Ratio of minimum to maximum transmission is 0.8726.
The \l/2 correction factor is Not present.
;
_exptl_crystal_colour orange
_exptl_crystal_colour_primary orange
_exptl_crystal_density_diffrn 1.270
_exptl_crystal_description block
_exptl_crystal_F_000 1506
_refine_diff_density_max 0.592
_refine_diff_density_min -0.413
_refine_diff_density_rms 0.056
_refine_ls_extinction_method none
_refine_ls_goodness_of_fit_ref 1.023
_refine_ls_hydrogen_treatment constr
_refine_ls_matrix_type full
_refine_ls_number_parameters 65
_refine_ls_number_reflns 1803
_refine_ls_number_restraints 0
_refine_ls_restrained_S_all 1.023
_refine_ls_R_factor_all 0.0493
_refine_ls_R_factor_gt 0.0379
_refine_ls_shift/su_max 0.000
_refine_ls_shift/su_mean 0.000
_refine_ls_structure_factor_coef Fsqd
_refine_ls_weighting_details 'w=1/[\s^2^(Fo^2^)+(0.0604P)^2^+0.9342P] where P=(Fo^2^+2Fc^2^)/3'
_refine_ls_weighting_scheme calc
_refine_ls_wR_factor_gt 0.1001
_refine_ls_wR_factor_ref 0.1062
_reflns_Friedel_coverage 0.000
_reflns_number_gt 1423
_reflns_number_total 1803
_reflns_threshold_expression 'I > 2\s(I)'
_cod_data_source_file d4gc04541f2.cif
_cod_data_source_block test_pl_sq
_cod_original_cell_volume 3786.4(4)
_cod_database_code 7249575
_shelx_shelxl_version_number 2018/3
_shelx_space_group_comment
;
The symmetry employed for this shelxl refinement is uniquely defined
by the following loop, which should always be used as a source of
symmetry information in preference to the above space-group names.
They are only intended as comments.
;
_olex2_refinement_description
;
1. Fixed Uiso
 At 1.2 times of:
  All C(H) groups
2. Shared sites
{C1, N2}
3. Uiso/Uaniso restraints and constraints
Uanis(C1) = Uanis(N2)
4. Others
 Fixed Sof: C1(0.16665) H1(0.16665) N2(0.083333)
5.a Riding coordinates:
 C8(H8)
5.b Aromatic/amide H refined with riding coordinates:
 C1(H1), C5(H5), C4(H4)
;
_platon_squeeze_special_details
;
A solvent mask was calculated and 469 electrons were 
found in a volume of 2203\%A^3^ in 1 void per unit cell. 
This is consistent with the presence of 
4[C3H7NO], 5[CH4O] per Asymmetric Unit 
which account for 500 electrons 
per unit cell.
;
_platon_squeeze_void_probe_radius 1.20
_olex2_submission_special_instructions 'No special instructions were received'

loop_
_space_group_symop_operation_xyz
'x, y, z'
'x-y, x, z+1/2'
'-y, x-y, z'
'-x, -y, z+1/2'
'-x+y, -x, z'
'y, -x+y, z+1/2'
'-y, -x, -z+1/2'
'x-y, -y, -z'
'x, x-y, -z+1/2'
'y, x, -z'
'-x+y, y, -z+1/2'
'-x, -x+y, -z'
'-x, -y, -z'
'-x+y, -x, -z-1/2'
'y, -x+y, -z'
'x, y, -z-1/2'
'x-y, x, -z'
'-y, x-y, -z-1/2'
'y, x, z-1/2'
'-x+y, y, z'
'-x, -x+y, z-1/2'
'-y, -x, z'
'x-y, -y, z-1/2'
'x, x-y, z'

loop_
_atom_site_label
_atom_site_type_symbol
_atom_site_fract_x
_atom_site_fract_y
_atom_site_fract_z
_atom_site_U_iso_or_equiv
_atom_site_adp_type
_atom_site_occupancy
_atom_site_site_symmetry_order
_atom_site_calc_flag
_atom_site_refinement_flags_posn
_atom_site_refinement_flags_adp
_atom_site_refinement_flags_occupancy
_atom_site_disorder_assembly
_atom_site_disorder_group
Co1 Co -0.26463(2) 0.47074(3) -0.250000 0.02125(15) Uani 1 4 d S T P . .
O1 O -0.333333 0.333333 -0.250000 0.0116(6) Uani 1 12 d S T P . .
O2 O -0.34765(11) 0.47668(10) -0.34739(12) 0.0574(5) Uani 1 1 d . . . . .
N1 N -0.19154(10) 0.6169(2) -0.250000 0.0359(7) Uani 1 4 d S T P . .
C6 C -0.42636(9) 0.42636(9) -0.37177(18) 0.0354(6) Uani 1 2 d S T P . .
C7 C -0.46467(10) 0.46467(10) -0.43803(19) 0.0403(7) Uani 1 2 d S T P . .
C3 C -0.09653(13) 0.8069(3) -0.250000 0.0435(10) Uani 1 4 d S T P . .
C1 C 0.04624(12) 0.95376(12) -0.250000 0.0488(11) Uani 0.6666 4 d S T P . .
H1 H 0.077666 0.922334 -0.250000 0.059 Uiso 0.6666 4 calc R U P . .
C2 C -0.04618(13) 0.9076(3) -0.250000 0.0440(10) Uani 1 4 d S T P . .
C8 C -0.41337(17) 0.55141(17) -0.4698(2) 0.0767(10) Uani 1 1 d . . . . .
H8 H -0.355324 0.587911 -0.447582 0.092 Uiso 1 1 d R U . . .
C5 C -0.2335(2) 0.6646(2) -0.250000 0.0747(13) Uani 1 2 d S T P . .
H5 H -0.296406 0.633318 -0.250000 0.090 Uiso 1 2 calc R U P . .
C4 C -0.1891(2) 0.7587(2) -0.250000 0.0849(16) Uani 1 2 d S T P . .
H4 H -0.221996 0.788572 -0.250000 0.102 Uiso 1 2 calc R U P . .
N2 N 0.04624(12) 0.95376(12) -0.250000 0.0488(11) Uani 0.3333 4 d S T P . .

loop_
_atom_site_aniso_label
_atom_site_aniso_U_11
_atom_site_aniso_U_22
_atom_site_aniso_U_33
_atom_site_aniso_U_23
_atom_site_aniso_U_13
_atom_site_aniso_U_12
Co1 0.02033(19) 0.0209(2) 0.0227(2) 0.000 0.000 0.01044(12)
O1 0.0081(9) 0.0081(9) 0.0186(16) 0.000 0.000 0.0040(4)
O2 0.0483(9) 0.0387(9) 0.0713(11) 0.0162(8) -0.0317(8) 0.0114(7)
N1 0.0277(11) 0.0241(15) 0.055(2) 0.000 0.000 0.0120(7)
C6 0.0367(10) 0.0367(10) 0.0339(13) 0.0071(6) -0.0071(6) 0.0191(12)
C7 0.0383(10) 0.0383(10) 0.0411(15) 0.0119(6) -0.0119(6) 0.0168(12)
C3 0.0241(13) 0.0254(19) 0.082(3) 0.000 0.000 0.0127(9)
C1 0.0240(13) 0.0240(13) 0.099(3) 0.000 0.000 0.0122(15)
C2 0.0256(13) 0.0287(19) 0.079(3) 0.000 0.000 0.0144(10)
C8 0.0476(13) 0.0500(14) 0.103(2) 0.0336(15) -0.0410(14) 0.0020(11)
C5 0.0295(15) 0.0281(15) 0.163(4) 0.000 0.000 0.0120(13)
C4 0.0343(17) 0.0311(16) 0.192(5) 0.000 0.000 0.0186(14)
N2 0.0240(13) 0.0240(13) 0.099(3) 0.000 0.000 0.0122(15)

loop_
_atom_type_symbol
_atom_type_description
_atom_type_scat_dispersion_real
_atom_type_scat_dispersion_imag
_atom_type_scat_source
C C 0.0033 0.0016 'International Tables Vol C Tables 4.2.6.8 and 6.1.1.4'
H H 0.0000 0.0000 'International Tables Vol C Tables 4.2.6.8 and 6.1.1.4'
Co Co 0.3494 0.9721 'International Tables Vol C Tables 4.2.6.8 and 6.1.1.4'
N N 0.0061 0.0033 'International Tables Vol C Tables 4.2.6.8 and 6.1.1.4'
O O 0.0106 0.0060 'International Tables Vol C Tables 4.2.6.8 and 6.1.1.4'

loop_
_geom_angle_atom_site_label_1
_geom_angle_atom_site_label_2
_geom_angle_atom_site_label_3
_geom_angle
_geom_angle_site_symmetry_1
_geom_angle_site_symmetry_3
_geom_angle_publ_flag
O1 Co1 O2 92.43(4) . 16 ?
O1 Co1 O2 92.43(4) . 20_455 ?
O1 Co1 O2 92.43(4) . . ?
O1 Co1 O2 92.43(4) . 11_454 ?
O1 Co1 N1 180.0 . . ?
O2 Co1 O2 175.14(8) . 11_454 ?
O2 Co1 O2 175.14(8) 16 20_455 ?
O2 Co1 O2 89.50(11) 16 . ?
O2 Co1 O2 90.30(11) 16 11_454 ?
O2 Co1 O2 90.30(11) . 20_455 ?
O2 Co1 O2 89.50(11) 11_454 20_455 ?
O2 Co1 N1 87.57(4) . . ?
O2 Co1 N1 87.57(4) 11_454 . ?
O2 Co1 N1 87.57(4) 16 . ?
O2 Co1 N1 87.57(4) 20_455 . ?
Co1 O1 Co1 120.0 14_455 . ?
Co1 O1 Co1 120.0 14_455 3_565 ?
Co1 O1 Co1 120.0 . 3_565 ?
C6 O2 Co1 135.06(14) . . ?
C5 N1 Co1 122.09(18) 20_455 . ?
C5 N1 Co1 122.09(18) . . ?
C5 N1 C5 115.8(4) 20_455 . ?
O2 C6 O2 126.4(2) . 22 ?
O2 C6 C7 116.79(12) . . ?
O2 C6 C7 116.79(12) 22 . ?
C8 C7 C6 120.98(13) . . ?
C8 C7 C6 120.98(13) 22 . ?
C8 C7 C8 118.0(3) 22 . ?
C4 C3 C2 121.43(19) 20_455 . ?
C4 C3 C2 121.43(19) . . ?
C4 C3 C4 117.1(4) 20_455 . ?
C2 C1 H1 120.1 3_675 . ?
C2 C1 H1 120.1 . . ?
C2 C1 C2 119.9(4) . 3_675 ?
C1 C2 C3 119.9(2) . . ?
C1 C2 C3 119.9(2) 14_465 . ?
C1 C2 C1 120.1(4) . 14_465 ?
C7 C8 C8 120.97(13) . 10_464 ?
C7 C8 H8 119.4 . . ?
C8 C8 H8 119.6 10_464 . ?
N1 C5 H5 118.1 . . ?
N1 C5 C4 123.9(3) . . ?
C4 C5 H5 118.1 . . ?
C3 C4 C5 119.6(3) . . ?
C3 C4 H4 120.2 . . ?
C5 C4 H4 120.2 . . ?

loop_
_geom_bond_atom_site_label_1
_geom_bond_atom_site_label_2
_geom_bond_distance
_geom_bond_site_symmetry_2
_geom_bond_publ_flag
Co1 O1 2.0330(4) . ?
Co1 O2 2.0722(13) . ?
Co1 O2 2.0722(13) 16 ?
Co1 O2 2.0723(13) 20_455 ?
Co1 O2 2.0723(13) 11_454 ?
Co1 N1 2.163(3) . ?
O2 C6 1.2347(18) . ?
N1 C5 1.328(4) 20_455 ?
N1 C5 1.328(4) . ?
C6 C7 1.507(3) . ?
C7 C8 1.375(3) 22 ?
C7 C8 1.375(3) . ?
C3 C2 1.490(5) . ?
C3 C4 1.369(4) 20_455 ?
C3 C4 1.369(4) . ?
C1 H1 0.9300 . ?
C1 C2 1.367(3) 3_675 ?
C1 C2 1.367(3) . ?
C8 C8 1.381(4) 10_464 ?
C8 H8 0.9298 . ?
C5 H5 0.9300 . ?
C5 C4 1.393(4) . ?
C4 H4 0.9300 . ?

loop_
_geom_torsion_atom_site_label_1
_geom_torsion_atom_site_label_2
_geom_torsion_atom_site_label_3
_geom_torsion_atom_site_label_4
_geom_torsion
_geom_torsion_site_symmetry_1
_geom_torsion_site_symmetry_2
_geom_torsion_site_symmetry_3
_geom_torsion_site_symmetry_4
_geom_torsion_publ_flag
Co1 O2 C6 O2 -9.3(5) . . . 22 ?
Co1 O2 C6 C7 170.89(19) . . . . ?
Co1 N1 C5 C4 180.0 . . . . ?
O2 C6 C7 C8 -0.5(4) 22 . . 22 ?
O2 C6 C7 C8 -179.3(3) 22 . . . ?
O2 C6 C7 C8 179.3(3) . . . 22 ?
O2 C6 C7 C8 0.5(4) . . . . ?
N1 C5 C4 C3 0.0 . . . . ?
C6 C7 C8 C8 -179.8(4) . . . 10_464 ?
C2 C3 C4 C5 180.0 . . . . ?
C2 C1 C2 C3 180.0 3_675 . . . ?
C2 C1 C2 C1 0.0 3_675 . . 14_465 ?
C8 C7 C8 C8 1.4(7) 22 . . 10_464 ?
C5 N1 C5 C4 0.0 20_455 . . . ?
C4 C3 C2 C1 180.0 . . . . ?
C4 C3 C2 C1 180.0 20_455 . . 14_465 ?
C4 C3 C2 C1 0.0 20_455 . . . ?
C4 C3 C2 C1 0.0 . . . 14_465 ?
C4 C3 C4 C5 0.0 20_455 . . . ?

loop_
_platon_squeeze_void_nr
_platon_squeeze_void_average_x
_platon_squeeze_void_average_y
_platon_squeeze_void_average_z
_platon_squeeze_void_volume
_platon_squeeze_void_count_electrons
_platon_squeeze_void_content
1 -0.016 -0.012 -0.004 2203 469 '8 C3H7NO,9.984 CH4O'
